data_1512587
loop_
_publ_author_name
'Yetra, Santhivardhana Reddy'
'Kaicharla, Trinadh'
'Kunte, Sunita S.'
'Gonnade, Rajesh G.'
'Biju, Akkattu T.'

_publ_section_title
;
 Asymmetric N-Heterocyclic Carbene (NHC)-Catalyzed Annulation of Modified
 Enals with Enolizable Aldehydes
;
_journal_issue 20
_journal_name_full 'Organic Letters'
_journal_page_first 5202
_journal_paper_doi 10.1021/ol4026155
_journal_volume 15
_journal_year 2013
_chemical_absolute_configuration ad
_chemical_formula_moiety 'C18 H15 Br O3'
_chemical_formula_sum 'C18 H15 Br O3'
_chemical_formula_weight 359.21
_chemical_name_systematic
; 
 ? 
;
_space_group_IT_number 4
_symmetry_cell_setting monoclinic
_symmetry_space_group_name_Hall 'P 2yb'
_symmetry_space_group_name_H-M 'P 1 21 1'
_atom_sites_solution_hydrogens geom
_atom_sites_solution_primary direct
_atom_sites_solution_secondary difmap
_audit_creation_method SHELXL-97
_cell_angle_alpha 90.00
_cell_angle_beta 100.666(9)
_cell_angle_gamma 90.00
_cell_formula_units_Z 2
_cell_length_a 6.2782(7)
_cell_length_b 9.3617(12)
_cell_length_c 13.9272(17)
_cell_measurement_reflns_used 2149
_cell_measurement_temperature 297(2)
_cell_measurement_theta_max 20.60
_cell_measurement_theta_min 2.64
_cell_volume 804.42(17)
_computing_cell_refinement 'Bruker SAINT'
_computing_data_collection 'Bruker APEX2'
_computing_data_reduction 'Bruker SAINT'
_computing_molecular_graphics 'Bruker SHELXTL'
_computing_publication_material 'Bruker SHELXTL'
_computing_structure_refinement 'SHELXL-97 (Sheldrick, 2008)'
_computing_structure_solution 'SHELXS-97 (Sheldrick, 2008)'
_diffrn_ambient_temperature 297(2)
_diffrn_measured_fraction_theta_full 0.991
_diffrn_measured_fraction_theta_max 0.991
_diffrn_measurement_device 'Bruker APEX-II CCD'
_diffrn_measurement_device_type 'CCD AREA DETECTOR'
_diffrn_measurement_method '\f and \w scans'
_diffrn_radiation_monochromator graphite
_diffrn_radiation_source 'fine-focus sealed tube'
_diffrn_radiation_type MoK\a
_diffrn_radiation_wavelength 0.71073
_diffrn_reflns_av_R_equivalents 0.0503
_diffrn_reflns_av_sigmaI/netI 0.0866
_diffrn_reflns_limit_h_max 8
_diffrn_reflns_limit_h_min -8
_diffrn_reflns_limit_k_max 12
_diffrn_reflns_limit_k_min -10
_diffrn_reflns_limit_l_max 18
_diffrn_reflns_limit_l_min -18
_diffrn_reflns_number 7532
_diffrn_reflns_theta_full 28.31
_diffrn_reflns_theta_max 28.31
_diffrn_reflns_theta_min 2.64
_exptl_absorpt_coefficient_mu 2.564
_exptl_absorpt_correction_T_max 0.7484
_exptl_absorpt_correction_T_min 0.4195
_exptl_absorpt_correction_type multi-scan
_exptl_absorpt_process_details 'sadabs (Bruker, 2006)'
_exptl_crystal_colour COLOURLESS
_exptl_crystal_density_diffrn 1.483
_exptl_crystal_density_method 'not measured'
_exptl_crystal_description PRISM
_exptl_crystal_F_000 364
_exptl_crystal_size_max 0.41
_exptl_crystal_size_mid 0.29
_exptl_crystal_size_min 0.12
_refine_diff_density_max 0.372
_refine_diff_density_min -0.229
_refine_diff_density_rms 0.055
_refine_ls_abs_structure_details 'Flack H D (1983), Acta Cryst. A39, 876-881'
_refine_ls_abs_structure_Flack 0.012(13)
_refine_ls_extinction_method none
_refine_ls_goodness_of_fit_ref 0.943
_refine_ls_hydrogen_treatment constr
_refine_ls_matrix_type full
_refine_ls_number_parameters 200
_refine_ls_number_reflns 3230
_refine_ls_number_restraints 1
_refine_ls_restrained_S_all 0.943
_refine_ls_R_factor_all 0.0906
_refine_ls_R_factor_gt 0.0416
_refine_ls_shift/su_max 0.000
_refine_ls_shift/su_mean 0.000
_refine_ls_structure_factor_coef Fsqd
_refine_ls_weighting_details 'calc w=1/[\s^2^(Fo^2^)+(0.0302P)^2^+0.0000P] where P=(Fo^2^+2Fc^2^)/3'
_refine_ls_weighting_scheme calc
_refine_ls_wR_factor_gt 0.0852
_refine_ls_wR_factor_ref 0.1007
_reflns_number_gt 1969
_reflns_number_total 3230
_reflns_threshold_expression >2sigma(I)
_cod_data_source_file ol4026155_si_002.cif
_cod_data_source_block svr_5d_77n
_cod_depositor_comments
;
The following automatic conversions were performed:

'_symmetry_cell_setting' value 'Monoclinic' changed to 'monoclinic'
according to /home/saulius/struct/CIF-dictionaries/cif_core.dic
dictionary named 'cif_core.dic' version 2.4.2 from
2011-04-26.

'_exptl_absorpt_correction_type' value 'MULTI-SCAN'
changed to 'multi-scan' according to
/home/saulius/struct/CIF-dictionaries/cif_core.dic dictionary named
'cif_core.dic' version 2.4.2 from 2011-04-26.

Automatic conversion script
Id: cif_fix_values 1891 2012-01-12 08:04:46Z andrius 
;
_cod_original_sg_symbol_H-M P2(1)
_cod_database_code 1512587

loop_
_symmetry_equiv_pos_as_xyz
'x, y, z'
'-x, y+1/2, -z'

loop_
_atom_site_label
_atom_site_type_symbol
_atom_site_fract_x
_atom_site_fract_y
_atom_site_fract_z
_atom_site_U_iso_or_equiv
_atom_site_adp_type
_atom_site_occupancy
_atom_site_symmetry_multiplicity
_atom_site_calc_flag
_atom_site_refinement_flags
Br1 Br 0.50822(8) -0.25178(8) -0.01770(4) 0.0827(2) Uani 1 1 d .
O1 O -0.1559(6) -0.2632(6) 0.3171(3) 0.0991(13) Uani 1 1 d .
O2 O -0.1197(5) -0.0393(4) 0.3577(3) 0.0730(10) Uani 1 1 d .
O3 O 0.1156(5) -0.0861(4) -0.1087(3) 0.0718(10) Uani 1 1 d .
C1 C -0.0341(8) -0.1668(6) 0.3393(4) 0.0649(14) Uani 1 1 d .
C2 C 0.2050(7) -0.1718(5) 0.3500(4) 0.0572(12) Uani 1 1 d .
H2A H 0.2459 -0.2566 0.3178 0.069 Uiso 1 1 calc R
H2B H 0.2691 -0.1785 0.4188 0.069 Uiso 1 1 calc R
C3 C 0.2953(6) -0.0389(4) 0.3061(3) 0.0448(10) Uani 1 1 d .
H3 H 0.4531 -0.0387 0.3271 0.054 Uiso 1 1 calc R
C4 C 0.2060(7) 0.0904(4) 0.3496(3) 0.0448(10) Uani 1 1 d .
C5 C 0.0118(7) 0.0810(5) 0.3731(4) 0.0602(13) Uani 1 1 d .
H5 H -0.0402 0.1602 0.4018 0.072 Uiso 1 1 calc R
C6 C 0.3287(6) 0.2271(5) 0.3631(3) 0.0435(11) Uani 1 1 d .
C7 C 0.2914(7) 0.3278(5) 0.4305(4) 0.0582(12) Uani 1 1 d .
H7 H 0.1921 0.3081 0.4706 0.070 Uiso 1 1 calc R
C8 C 0.3989(8) 0.4575(5) 0.4395(4) 0.0691(13) Uani 1 1 d .
H8 H 0.3701 0.5249 0.4845 0.083 Uiso 1 1 calc R
C9 C 0.5477(8) 0.4861(6) 0.3817(4) 0.0765(16) Uani 1 1 d .
H9 H 0.6201 0.5733 0.3877 0.092 Uiso 1 1 calc R
C10 C 0.5911(8) 0.3885(6) 0.3156(5) 0.0789(16) Uani 1 1 d .
H10 H 0.6931 0.4088 0.2769 0.095 Uiso 1 1 calc R
C11 C 0.4818(6) 0.2570(7) 0.3060(3) 0.0599(11) Uani 1 1 d .
H11 H 0.5122 0.1899 0.2611 0.072 Uiso 1 1 calc R
C12 C 0.2460(6) -0.0423(4) 0.1954(3) 0.0431(10) Uani 1 1 d .
C13 C 0.3738(6) -0.1259(4) 0.1455(4) 0.0488(11) Uani 1 1 d .
H13 H 0.4922 -0.1747 0.1806 0.059 Uiso 1 1 calc R
C14 C 0.3283(7) -0.1375(5) 0.0466(4) 0.0518(12) Uani 1 1 d .
C15 C 0.1513(7) -0.0686(5) -0.0097(3) 0.0500(11) Uani 1 1 d .
C16 C 0.0255(8) 0.0157(5) 0.0396(4) 0.0624(16) Uani 1 1 d .
H16 H -0.0920 0.0654 0.0047 0.075 Uiso 1 1 calc R
C17 C 0.0732(8) 0.0268(5) 0.1408(4) 0.0500(13) Uani 1 1 d .
H17 H -0.0151 0.0828 0.1722 0.060 Uiso 1 1 calc R
C18 C -0.0586(9) -0.0085(9) -0.1660(5) 0.092(2) Uani 1 1 d .
H18A H -0.1922 -0.0340 -0.1462 0.139 Uiso 1 1 calc R
H18B H -0.0672 -0.0315 -0.2338 0.139 Uiso 1 1 calc R
H18C H -0.0336 0.0921 -0.1565 0.139 Uiso 1 1 calc R

loop_
_atom_site_aniso_label
_atom_site_aniso_U_11
_atom_site_aniso_U_22
_atom_site_aniso_U_33
_atom_site_aniso_U_23
_atom_site_aniso_U_13
_atom_site_aniso_U_12
Br1 0.0790(3) 0.0867(4) 0.0904(4) -0.0200(4) 0.0366(3) 0.0155(4)
O1 0.095(3) 0.079(3) 0.128(3) -0.002(3) 0.033(2) -0.045(3)
O2 0.0508(17) 0.070(2) 0.105(3) -0.008(2) 0.0312(18) -0.0205(19)
O3 0.077(2) 0.085(2) 0.054(2) -0.0035(19) 0.0134(18) 0.0058(19)
C1 0.070(3) 0.063(4) 0.064(3) 0.002(3) 0.021(3) -0.026(3)
C2 0.062(3) 0.052(3) 0.055(3) 0.009(2) 0.004(2) -0.002(2)
C3 0.0369(19) 0.045(3) 0.051(3) 0.002(2) 0.0040(18) 0.0011(19)
C4 0.041(2) 0.045(2) 0.049(3) 0.001(2) 0.009(2) -0.003(2)
C5 0.054(3) 0.062(3) 0.069(3) -0.004(3) 0.023(3) -0.001(2)
C6 0.0425(19) 0.045(3) 0.041(2) 0.006(2) 0.0031(17) 0.003(2)
C7 0.065(3) 0.058(3) 0.051(3) -0.002(2) 0.010(2) -0.006(2)
C8 0.087(3) 0.046(3) 0.069(4) -0.003(3) 0.003(3) -0.007(3)
C9 0.074(3) 0.058(3) 0.089(5) 0.014(3) -0.008(3) -0.022(3)
C10 0.060(3) 0.078(4) 0.103(5) 0.012(4) 0.026(3) -0.015(3)
C11 0.048(2) 0.061(3) 0.074(3) 0.003(4) 0.019(2) -0.005(3)
C12 0.034(2) 0.037(2) 0.060(3) -0.001(2) 0.0118(19) -0.0025(19)
C13 0.039(2) 0.046(3) 0.061(3) 0.003(2) 0.008(2) 0.0053(19)
C14 0.049(3) 0.046(3) 0.065(3) -0.007(2) 0.023(2) -0.001(2)
C15 0.057(3) 0.047(3) 0.047(3) 0.000(2) 0.012(2) -0.009(2)
C16 0.055(3) 0.057(3) 0.073(5) 0.003(3) 0.007(3) 0.011(2)
C17 0.053(3) 0.065(4) 0.033(3) 0.000(2) 0.011(2) 0.012(2)
C18 0.087(4) 0.133(5) 0.052(4) -0.001(4) -0.001(4) 0.008(5)

loop_
_atom_type_symbol
_atom_type_description
_atom_type_scat_dispersion_real
_atom_type_scat_dispersion_imag
_atom_type_scat_source
C C 0.0033 0.0016 'International Tables Vol C Tables 4.2.6.8 and 6.1.1.4'
H H 0.0000 0.0000 'International Tables Vol C Tables 4.2.6.8 and 6.1.1.4'
O O 0.0106 0.0060 'International Tables Vol C Tables 4.2.6.8 and 6.1.1.4'
Br Br -0.2901 2.4595 'International Tables Vol C Tables 4.2.6.8 and 6.1.1.4'

loop_
_geom_angle_atom_site_label_1
_geom_angle_atom_site_label_2
_geom_angle_atom_site_label_3
_geom_angle
C1 O2 C5 119.9(3)
C15 O3 C18 118.0(4)
O1 C1 O2 117.4(5)
O1 C1 C2 126.5(5)
O2 C1 C2 116.0(4)
C1 C2 C3 112.0(4)
C1 C2 H2A 109.2
C3 C2 H2A 109.2
C1 C2 H2B 109.2
C3 C2 H2B 109.2
H2A C2 H2B 107.9
C4 C3 C12 113.9(3)
C4 C3 C2 107.3(3)
C12 C3 C2 111.5(3)
C4 C3 H3 108.0
C12 C3 H3 108.0
C2 C3 H3 108.0
C5 C4 C6 120.4(4)
C5 C4 C3 118.3(4)
C6 C4 C3 121.3(3)
C4 C5 O2 124.4(4)
C4 C5 H5 117.8
O2 C5 H5 117.8
C7 C6 C11 118.4(5)
C7 C6 C4 121.6(3)
C11 C6 C4 120.0(4)
C6 C7 C8 121.3(4)
C6 C7 H7 119.3
C8 C7 H7 119.3
C9 C8 C7 119.6(5)
C9 C8 H8 120.2
C7 C8 H8 120.2
C10 C9 C8 120.7(5)
C10 C9 H9 119.6
C8 C9 H9 119.6
C9 C10 C11 119.9(5)
C9 C10 H10 120.1
C11 C10 H10 120.1
C6 C11 C10 120.1(5)
C6 C11 H11 120.0
C10 C11 H11 120.0
C17 C12 C13 117.3(4)
C17 C12 C3 123.2(3)
C13 C12 C3 119.4(4)
C14 C13 C12 121.2(4)
C14 C13 H13 119.4
C12 C13 H13 119.4
C13 C14 C15 122.0(4)
C13 C14 Br1 119.5(3)
C15 C14 Br1 118.5(4)
O3 C15 C16 124.5(4)
O3 C15 C14 118.5(4)
C16 C15 C14 116.9(4)
C15 C16 C17 120.7(5)
C15 C16 H16 119.7
C17 C16 H16 119.7
C12 C17 C16 122.0(4)
C12 C17 H17 119.0
C16 C17 H17 119.0
O3 C18 H18A 109.5
O3 C18 H18B 109.5
H18A C18 H18B 109.5
O3 C18 H18C 109.5
H18A C18 H18C 109.5
H18B C18 H18C 109.5

loop_
_geom_bond_atom_site_label_1
_geom_bond_atom_site_label_2
_geom_bond_distance
Br1 C14 1.897(4)
O1 C1 1.187(6)
O2 C1 1.354(6)
O2 C5 1.389(6)
O3 C15 1.365(5)
O3 C18 1.427(7)
C1 C2 1.481(7)
C2 C3 1.540(6)
C2 H2A 0.9700
C2 H2B 0.9700
C3 C4 1.507(6)
C3 C12 1.515(6)
C3 H3 0.9800
C4 C5 1.323(6)
C4 C6 1.487(6)
C5 H5 0.9300
C6 C7 1.381(6)
C6 C11 1.385(5)
C7 C8 1.383(6)
C7 H7 0.9300
C8 C9 1.367(7)
C8 H8 0.9300
C9 C10 1.360(8)
C9 H9 0.9300
C10 C11 1.403(8)
C10 H10 0.9300
C11 H11 0.9300
C12 C17 1.367(6)
C12 C13 1.395(5)
C13 C14 1.358(7)
C13 H13 0.9300
C14 C15 1.394(6)
C15 C16 1.385(6)
C16 C17 1.388(7)
C16 H16 0.9300
C17 H17 0.9300
C18 H18A 0.9600
C18 H18B 0.9600
C18 H18C 0.9600

loop_
_geom_torsion_atom_site_label_1
_geom_torsion_atom_site_label_2
_geom_torsion_atom_site_label_3
_geom_torsion_atom_site_label_4
_geom_torsion
C5 O2 C1 O1 -172.7(5)
C5 O2 C1 C2 8.0(7)
O1 C1 C2 C3 138.1(5)
O2 C1 C2 C3 -42.6(6)
C1 C2 C3 C4 52.3(5)
C1 C2 C3 C12 -73.0(5)
C12 C3 C4 C5 92.4(5)
C2 C3 C4 C5 -31.4(5)
C12 C3 C4 C6 -85.6(4)
C2 C3 C4 C6 150.5(4)
C6 C4 C5 O2 176.1(4)
C3 C4 C5 O2 -2.0(7)
C1 O2 C5 C4 16.3(7)
C5 C4 C6 C7 24.6(7)
C3 C4 C6 C7 -157.4(4)
C5 C4 C6 C11 -154.1(4)
C3 C4 C6 C11 23.9(6)
C11 C6 C7 C8 1.8(7)
C4 C6 C7 C8 -176.9(4)
C6 C7 C8 C9 -1.1(8)
C7 C8 C9 C10 0.0(8)
C8 C9 C10 C11 0.3(9)
C7 C6 C11 C10 -1.5(7)
C4 C6 C11 C10 177.3(4)
C9 C10 C11 C6 0.5(8)
C4 C3 C12 C17 -24.9(5)
C2 C3 C12 C17 96.7(5)
C4 C3 C12 C13 158.9(3)
C2 C3 C12 C13 -79.5(4)
C17 C12 C13 C14 0.3(6)
C3 C12 C13 C14 176.7(4)
C12 C13 C14 C15 -0.9(6)
C12 C13 C14 Br1 179.7(3)
C18 O3 C15 C16 2.3(7)
C18 O3 C15 C14 -176.5(5)
C13 C14 C15 O3 -179.6(4)
Br1 C14 C15 O3 -0.2(5)
C13 C14 C15 C16 1.5(6)
Br1 C14 C15 C16 -179.0(3)
O3 C15 C16 C17 179.6(4)
C14 C15 C16 C17 -1.6(7)
C13 C12 C17 C16 -0.3(7)
C3 C12 C17 C16 -176.6(4)
C15 C16 C17 C12 1.0(8)
